data_4134998
loop_
_publ_author_name
'Arnett, Charles H.'
'Agapie, Theodor'

_publ_section_title
;
 Activation of an Open Shell, Carbyne-Bridged Diiron Complex Toward
 Binding of Dinitrogen.
;
_journal_name_full 'Journal of the American Chemical Society'
_journal_paper_doi 10.1021/jacs.0c01896
_journal_year 2020
_chemical_formula_moiety 'C55 H78 Br2 Fe2 P6'
_chemical_formula_sum 'C55 H78 Br2 Fe2 P6'
_chemical_formula_weight 1196.51
_space_group_crystal_system monoclinic
_space_group_IT_number 15
_space_group_name_Hall '-C 2yc'
_space_group_name_H-M_alt 'C 1 2/c 1'
_atom_sites_solution_hydrogens geom
_atom_sites_solution_primary direct
_audit_creation_date 2019-12-21
_audit_creation_method
;
Olex2 1.3
(compiled Nov 21 2019 18:26:39 for OlexSys, GUI svn.r6003)
;
_cell_angle_alpha 90
_cell_angle_beta 93.410(15)
_cell_angle_gamma 90
_cell_formula_units_Z 4
_cell_length_a 31.847(10)
_cell_length_b 11.095(2)
_cell_length_c 16.608(4)
_cell_measurement_reflns_used 9893
_cell_measurement_temperature 99.99
_cell_measurement_theta_max 75.04
_cell_measurement_theta_min 2.80
_cell_volume 5858(3)
_computing_cell_refinement 'SAINT V8.38A (?, 2016)'
_computing_data_reduction 'SAINT V8.38A (?, 2016)'
_computing_molecular_graphics 'Olex2 1.3 (Dolomanov et al., 2009)'
_computing_publication_material 'Olex2 1.3 (Dolomanov et al., 2009)'
_computing_structure_refinement 'XL  (Sheldrick, 2008)'
_computing_structure_solution 'XS  (Sheldrick, 2008)'
_diffrn_ambient_temperature 99.99
_diffrn_measured_fraction_theta_full 0.982
_diffrn_measured_fraction_theta_max 0.910
_diffrn_measurement_device_type 'Bruker APEX-II CCD'
_diffrn_measurement_method '\f and \w scans'
_diffrn_radiation_type CuK\a
_diffrn_radiation_wavelength 1.54178
_diffrn_reflns_av_R_equivalents 0.1228
_diffrn_reflns_av_unetI/netI 0.0826
_diffrn_reflns_Laue_measured_fraction_full 0.982
_diffrn_reflns_Laue_measured_fraction_max 0.910
_diffrn_reflns_limit_h_max 39
_diffrn_reflns_limit_h_min -37
_diffrn_reflns_limit_k_max 13
_diffrn_reflns_limit_k_min -13
_diffrn_reflns_limit_l_max 18
_diffrn_reflns_limit_l_min -20
_diffrn_reflns_number 41187
_diffrn_reflns_point_group_measured_fraction_full 0.982
_diffrn_reflns_point_group_measured_fraction_max 0.910
_diffrn_reflns_theta_full 67.679
_diffrn_reflns_theta_max 76.171
_diffrn_reflns_theta_min 2.780
_diffrn_source_current 1.0
_diffrn_source_power 0.05
_diffrn_source_voltage 50.0
_diffrn_standards_number 0
_exptl_absorpt_coefficient_mu 7.366
_exptl_absorpt_correction_T_max 0.7833
_exptl_absorpt_correction_T_min 0.4561
_exptl_absorpt_correction_type multi-scan
_exptl_absorpt_process_details
;
SADABS-2016/2 (Bruker,2016/2) was used for absorption correction.
wR2(int) was 0.1608 before and 0.1195 after correction.
The Ratio of minimum to maximum transmission is 0.5823.
The \l/2 correction factor is Not present.
;
_exptl_crystal_colour brown
_exptl_crystal_colour_primary brown
_exptl_crystal_density_diffrn 1.357
_exptl_crystal_description plate
_exptl_crystal_F_000 2480
_exptl_crystal_size_max 0.18
_exptl_crystal_size_mid 0.1
_exptl_crystal_size_min 0.01
_refine_diff_density_max 2.167
_refine_diff_density_min -1.190
_refine_diff_density_rms 0.174
_refine_ls_extinction_method none
_refine_ls_goodness_of_fit_ref 1.072
_refine_ls_hydrogen_treatment constr
_refine_ls_matrix_type full
_refine_ls_number_parameters 303
_refine_ls_number_reflns 5568
_refine_ls_number_restraints 24
_refine_ls_restrained_S_all 1.070
_refine_ls_R_factor_all 0.2344
_refine_ls_R_factor_gt 0.1879
_refine_ls_shift/su_max 0.000
_refine_ls_shift/su_mean 0.000
_refine_ls_structure_factor_coef Fsqd
_refine_ls_weighting_details 'w=1/[\s^2^(Fo^2^)+(0.0887P)^2^+387.4447P] where P=(Fo^2^+2Fc^2^)/3'
_refine_ls_weighting_scheme calc
_refine_ls_wR_factor_gt 0.3848
_refine_ls_wR_factor_ref 0.4118
_reflns_Friedel_coverage 0.000
_reflns_number_gt 3722
_reflns_number_total 5568
_reflns_threshold_expression 'I > 2\s(I)'
_cod_data_source_file ja0c01896_si_001.cif
_cod_data_source_block v19222
_cod_database_code 4134998
_shelx_shelxl_version_number 2018/3
_shelx_space_group_comment
;
The symmetry employed for this shelxl refinement is uniquely defined
by the following loop, which should always be used as a source of
symmetry information in preference to the above space-group names.
They are only intended as comments.
;
_shelx_estimated_absorpt_t_max 0.930
_shelx_estimated_absorpt_t_min 0.351
_olex2_refinement_description
;
1. Fixed Uiso
 At 1.2 times of:
  All C(H) groups
 At 1.5 times of:
  All C(H,H,H) groups
2. Rigid bond restraints
 C22, C21, C23
 with sigma for 1-2 distances of 0.01 and sigma for 1-3 distances of 0.01
3. Uiso/Uaniso restraints and constraints
C22 \\sim C21 \\sim C23: within 1.7A with sigma of 0.04 and sigma for terminal
atoms of 0.08 within 1.7A
4. Rigid body (RIGU) restrains
 C22, C21, C23
 with sigma for 1-2 distances of 0.004 and sigma for 1-3 distances of 0.004
5. Others
 Fixed Sof: H1A(0.5) H1B(0.5) H1C(0.5)
6.a Ternary CH refined with riding coordinates:
 C27(H27), C24(H24), C18(H18), C21(H21)
6.b Aromatic/amide H refined with riding coordinates:
 C4(H4), C5(H5), C7(H7), C8(H8), C10(H10), C9(H9), C13(H13), C14(H14),
 C15(H15), C16(H16)
6.c Idealised Me refined with riding coordinates:
 C1(H1A,H1B,H1C)
6.d Idealised Me refined as rotating group:
 C19(H19A,H19B,H19C), C28(H28A,H28B,H28C), C29(H29A,H29B,H29C), C26(H26A,H26B,
 H26C), C20(H20A,H20B,H20C), C25(H25A,H25B,H25C), C22(H22A,H22B,H22C), C23(H23A,
 H23B,H23C)
;
_olex2_submission_special_instructions 'No special instructions were received'

loop_
_space_group_symop_operation_xyz
'x, y, z'
'-x, y, -z+1/2'
'x+1/2, y+1/2, z'
'-x+1/2, y+1/2, -z+1/2'
'-x, -y, -z'
'x, -y, z-1/2'
'-x+1/2, -y+1/2, -z'
'x+1/2, -y+1/2, z-1/2'

loop_
_atom_site_label
_atom_site_type_symbol
_atom_site_fract_x
_atom_site_fract_y
_atom_site_fract_z
_atom_site_U_iso_or_equiv
_atom_site_adp_type
_atom_site_occupancy
_atom_site_site_symmetry_order
_atom_site_calc_flag
_atom_site_refinement_flags_posn
_atom_site_refinement_flags_adp
_atom_site_refinement_flags_occupancy
_atom_site_disorder_assembly
_atom_site_disorder_group
Br1 Br 0.40505(10) 0.8360(2) 0.87690(14) 0.1052(11) Uani 1 1 d . . . . .
Fe1 Fe 0.37966(9) 0.7631(2) 0.75030(18) 0.0594(8) Uani 1 1 d . . . . .
P1 P 0.41796(14) 0.6382(4) 0.6767(2) 0.0493(10) Uani 1 1 d . . . . .
P2 P 0.33375(18) 0.6001(5) 0.7555(4) 0.0787(16) Uani 1 1 d . . . . .
P3 P 0.38037(14) 0.8871(4) 0.6381(3) 0.0593(12) Uani 1 1 d . . . . .
C1 C 0.500000 0.7536(17) 0.750000 0.042(5) Uani 1 2 d S T P . .
H1A H 0.497700 0.782994 0.694278 0.063 Uiso 0.5 1 calc R U P A -1
H1B H 0.526241 0.782994 0.776910 0.063 Uiso 0.5 1 calc R U P A -1
H1C H 0.476059 0.782994 0.778812 0.063 Uiso 0.5 1 calc R U P A -1
C2 C 0.500000 0.6159(19) 0.750000 0.045(5) Uani 1 2 d S T P . .
C4 C 0.4664(6) 0.4280(14) 0.7152(11) 0.062(5) Uani 1 1 d . . . . .
H4 H 0.443398 0.383894 0.691090 0.075 Uiso 1 1 calc R U . . .
C5 C 0.500000 0.365(2) 0.750000 0.074(8) Uani 1 2 d S T P . .
H5 H 0.500001 0.279259 0.749997 0.089 Uiso 1 2 calc R U P . .
C7 C 0.3925(6) 0.4480(15) 0.5703(11) 0.063(5) Uani 1 1 d . . . . .
H7 H 0.418232 0.460445 0.545548 0.076 Uiso 1 1 calc R U . . .
C8 C 0.3632(6) 0.3595(17) 0.5417(10) 0.064(5) Uani 1 1 d . . . . .
H8 H 0.370645 0.305520 0.500465 0.076 Uiso 1 1 calc R U . . .
C3 C 0.4646(5) 0.5545(14) 0.7137(9) 0.049(4) Uani 1 1 d . . . . .
C10 C 0.3134(7) 0.4193(17) 0.6393(12) 0.074(6) Uani 1 1 d . . . . .
H10 H 0.287351 0.409189 0.663496 0.089 Uiso 1 1 calc R U . . .
C6 C 0.3816(6) 0.5162(14) 0.6367(10) 0.058(5) Uani 1 1 d . . . . .
C12 C 0.4369(5) 0.7152(13) 0.5888(9) 0.047(4) Uani 1 1 d . . . . .
C9 C 0.3235(8) 0.3502(17) 0.5732(12) 0.082(7) Uani 1 1 d . . . . .
H9 H 0.303225 0.296295 0.549165 0.099 Uiso 1 1 calc R U . . .
C11 C 0.3431(5) 0.5046(16) 0.6693(13) 0.064(5) Uani 1 1 d . . . . .
C13 C 0.4676(6) 0.6697(17) 0.5435(10) 0.062(5) Uani 1 1 d . . . . .
H13 H 0.479522 0.593415 0.557255 0.074 Uiso 1 1 calc R U . . .
C19 C 0.3891(9) 0.4713(19) 0.8550(9) 0.091(8) Uani 1 1 d . . . . .
H19A H 0.394432 0.415418 0.811049 0.137 Uiso 1 1 calc R U . . .
H19B H 0.395212 0.431153 0.906911 0.137 Uiso 1 1 calc R U . . .
H19C H 0.407129 0.542343 0.851287 0.137 Uiso 1 1 calc R U . . .
C17 C 0.4202(5) 0.8300(14) 0.5700(9) 0.047(4) Uani 1 1 d . . . . .
C27 C 0.3988(7) 1.0429(18) 0.6578(13) 0.080(6) Uani 1 1 d . . . . .
H27 H 0.398162 1.088392 0.605751 0.095 Uiso 1 1 calc R U . . .
C14 C 0.4818(8) 0.731(2) 0.4784(13) 0.087(7) Uani 1 1 d . . . . .
H14 H 0.502699 0.696595 0.446981 0.104 Uiso 1 1 calc R U . . .
C15 C 0.4655(10) 0.843(3) 0.4594(12) 0.115(10) Uani 1 1 d . . . . .
H15 H 0.475162 0.885581 0.414670 0.138 Uiso 1 1 calc R U . . .
C24 C 0.3276(8) 0.902(2) 0.5750(17) 0.102(8) Uani 1 1 d . . . . .
H24 H 0.304358 0.907471 0.612909 0.122 Uiso 1 1 calc R U . . .
C28 C 0.3683(7) 1.1048(19) 0.7156(15) 0.103(9) Uani 1 1 d . . . . .
H28A H 0.339162 1.091050 0.695611 0.154 Uiso 1 1 calc R U . . .
H28B H 0.373999 1.191585 0.717687 0.154 Uiso 1 1 calc R U . . .
H28C H 0.372775 1.070493 0.769850 0.154 Uiso 1 1 calc R U . . .
C16 C 0.4348(8) 0.8931(17) 0.5055(10) 0.081(7) Uani 1 1 d . . . . .
H16 H 0.423933 0.970880 0.492621 0.097 Uiso 1 1 calc R U . . .
C29 C 0.4427(8) 1.0438(16) 0.6956(15) 0.098(8) Uani 1 1 d . . . . .
H29A H 0.442601 1.012027 0.750689 0.147 Uiso 1 1 calc R U . . .
H29B H 0.453483 1.126578 0.697203 0.147 Uiso 1 1 calc R U . . .
H29C H 0.460792 0.993398 0.663781 0.147 Uiso 1 1 calc R U . . .
C18 C 0.3437(8) 0.510(2) 0.8484(15) 0.098(7) Uani 1 1 d . . . . .
H18 H 0.338644 0.562294 0.895600 0.118 Uiso 1 1 calc R U . . .
C26 C 0.3243(9) 1.003(3) 0.522(2) 0.150(15) Uani 1 1 d . . . . .
H26A H 0.330480 1.076740 0.552895 0.224 Uiso 1 1 calc R U . . .
H26B H 0.295754 1.006866 0.497091 0.224 Uiso 1 1 calc R U . . .
H26C H 0.344520 0.993736 0.480414 0.224 Uiso 1 1 calc R U . . .
C20 C 0.3149(11) 0.398(3) 0.853(2) 0.160(15) Uani 1 1 d . . . . .
H20A H 0.287620 0.422762 0.871775 0.240 Uiso 1 1 calc R U . . .
H20B H 0.327962 0.338920 0.889969 0.240 Uiso 1 1 calc R U . . .
H20C H 0.310647 0.362214 0.798862 0.240 Uiso 1 1 calc R U . . .
C25 C 0.3225(10) 0.786(3) 0.527(2) 0.176(18) Uani 1 1 d . . . . .
H25A H 0.350082 0.758538 0.511807 0.264 Uiso 1 1 calc R U . . .
H25B H 0.304111 0.800171 0.478842 0.264 Uiso 1 1 calc R U . . .
H25C H 0.309948 0.724422 0.560746 0.264 Uiso 1 1 calc R U . . .
C21 C 0.2765(10) 0.610(3) 0.758(2) 0.146(11) Uani 1 1 d . U . . .
H21 H 0.264520 0.527240 0.762602 0.176 Uiso 1 1 calc R U . . .
C22 C 0.2572(8) 0.673(3) 0.678(2) 0.156(11) Uani 1 1 d . U . . .
H22A H 0.260843 0.760540 0.682786 0.234 Uiso 1 1 calc R U . . .
H22B H 0.227115 0.654080 0.671265 0.234 Uiso 1 1 calc R U . . .
H22C H 0.271623 0.643204 0.631911 0.234 Uiso 1 1 calc R U . . .
C23 C 0.2659(10) 0.682(3) 0.831(3) 0.186(14) Uani 1 1 d . U . . .
H23A H 0.273438 0.636255 0.879968 0.279 Uiso 1 1 calc R U . . .
H23B H 0.235616 0.699358 0.828045 0.279 Uiso 1 1 calc R U . . .
H23C H 0.281564 0.758245 0.831888 0.279 Uiso 1 1 calc R U . . .

loop_
_atom_site_aniso_label
_atom_site_aniso_U_11
_atom_site_aniso_U_22
_atom_site_aniso_U_33
_atom_site_aniso_U_23
_atom_site_aniso_U_13
_atom_site_aniso_U_12
Br1 0.159(3) 0.0955(18) 0.0652(14) -0.0382(13) 0.0432(15) -0.0664(18)
Fe1 0.0631(18) 0.0461(15) 0.0691(19) -0.0140(13) 0.0041(13) -0.0176(13)
P1 0.069(3) 0.040(2) 0.037(2) -0.0048(16) -0.0118(18) -0.0021(19)
P2 0.077(4) 0.059(3) 0.101(4) -0.017(3) 0.013(3) -0.020(3)
P3 0.053(3) 0.044(2) 0.078(3) -0.010(2) -0.014(2) 0.015(2)
C1 0.056(13) 0.031(10) 0.038(11) 0.000 -0.001(9) 0.000
C2 0.052(13) 0.046(12) 0.036(11) 0.000 -0.001(9) 0.000
C4 0.081(13) 0.035(8) 0.069(12) -0.007(8) -0.007(10) 0.003(8)
C5 0.10(2) 0.033(12) 0.09(2) 0.000 -0.013(17) 0.000
C7 0.073(12) 0.051(10) 0.060(11) 0.001(8) -0.032(9) -0.001(9)
C8 0.069(12) 0.068(12) 0.050(10) -0.021(9) -0.032(9) -0.010(10)
C3 0.058(10) 0.040(8) 0.047(9) 0.007(7) -0.017(7) -0.005(7)
C10 0.098(16) 0.056(11) 0.067(12) -0.012(9) 0.003(11) -0.022(11)
C6 0.080(13) 0.040(8) 0.048(9) -0.017(7) -0.037(9) 0.011(8)
C12 0.066(10) 0.034(7) 0.041(8) -0.011(6) -0.018(7) 0.012(7)
C9 0.12(2) 0.048(11) 0.074(14) 0.002(10) -0.035(13) 0.001(12)
C11 0.039(9) 0.049(10) 0.104(15) -0.002(10) 0.000(9) -0.008(8)
C13 0.067(12) 0.068(12) 0.051(10) -0.002(9) 0.006(8) 0.012(9)
C19 0.18(3) 0.079(14) 0.012(8) -0.001(8) 0.005(11) 0.012(15)
C17 0.051(9) 0.045(9) 0.044(9) -0.006(7) -0.008(7) 0.003(7)
C27 0.094(16) 0.055(11) 0.086(14) -0.009(10) -0.029(12) 0.003(11)
C14 0.107(18) 0.080(15) 0.078(15) 0.004(12) 0.041(13) -0.015(13)
C15 0.21(3) 0.11(2) 0.028(10) -0.006(12) 0.023(14) -0.04(2)
C24 0.101(19) 0.082(16) 0.12(2) -0.012(15) -0.025(15) -0.005(14)
C28 0.096(17) 0.073(14) 0.13(2) -0.042(14) -0.043(15) 0.056(13)
C16 0.15(2) 0.051(11) 0.036(10) 0.008(8) -0.010(11) -0.011(12)
C29 0.14(2) 0.029(9) 0.13(2) -0.015(11) 0.004(17) -0.016(11)
C18 0.106(19) 0.095(18) 0.092(17) -0.007(14) -0.004(14) -0.023(16)
C26 0.13(2) 0.10(2) 0.20(3) 0.06(2) -0.11(2) -0.037(18)
C20 0.17(3) 0.16(3) 0.15(3) 0.02(2) 0.00(2) -0.10(3)
C25 0.15(3) 0.14(3) 0.22(4) -0.08(3) -0.12(3) 0.06(2)
C21 0.11(2) 0.10(2) 0.24(3) -0.042(18) 0.029(19) -0.012(16)
C22 0.065(17) 0.11(2) 0.29(3) 0.00(2) 0.02(2) -0.007(15)
C23 0.11(2) 0.16(3) 0.30(3) -0.10(3) 0.06(2) -0.04(2)

loop_
_atom_type_symbol
_atom_type_description
_atom_type_scat_dispersion_real
_atom_type_scat_dispersion_imag
_atom_type_scat_source
C C 0.0181 0.0091 'International Tables Vol C Tables 4.2.6.8 and 6.1.1.4'
H H 0.0000 0.0000 'International Tables Vol C Tables 4.2.6.8 and 6.1.1.4'
Br Br -0.6763 1.2805 'International Tables Vol C Tables 4.2.6.8 and 6.1.1.4'
Fe Fe -1.1336 3.1974 'International Tables Vol C Tables 4.2.6.8 and 6.1.1.4'
P P 0.2955 0.4335 'International Tables Vol C Tables 4.2.6.8 and 6.1.1.4'

loop_
_exptl_crystal_face_index_h
_exptl_crystal_face_index_k
_exptl_crystal_face_index_l
_exptl_crystal_face_perp_dist
1.00 0.00 0.00 0.0030
-1.00 0.00 0.00 0.0040
-2.00 7.00 6.00 0.0410
2.00 -5.00 -6.00 0.0490
1.00 2.00 -3.00 0.0720
-1.00 0.00 7.00 0.0560
-1.00 -6.00 4.00 0.0930

loop_
_geom_angle_atom_site_label_1
_geom_angle_atom_site_label_2
_geom_angle_atom_site_label_3
_geom_angle
_geom_angle_site_symmetry_1
_geom_angle_site_symmetry_3
_geom_angle_publ_flag
P1 Fe1 Br1 121.89(18) . . ?
P1 Fe1 P2 84.5(2) . . ?
P1 Fe1 P3 84.09(18) . . ?
P2 Fe1 Br1 114.6(2) . . ?
P3 Fe1 Br1 119.71(17) . . ?
P3 Fe1 P2 121.8(2) . . ?
C3 P1 Fe1 125.8(5) . . ?
C3 P1 C6 102.9(7) . . ?
C6 P1 Fe1 107.1(6) . . ?
C12 P1 Fe1 111.2(5) . . ?
C12 P1 C3 101.9(7) . . ?
C12 P1 C6 106.3(7) . . ?
C11 P2 Fe1 106.9(6) . . ?
C11 P2 C18 108.1(11) . . ?
C11 P2 C21 105.4(13) . . ?
C18 P2 Fe1 112.0(8) . . ?
C21 P2 Fe1 125.6(11) . . ?
C21 P2 C18 97.6(16) . . ?
C17 P3 Fe1 109.0(5) . . ?
C17 P3 C24 107.7(10) . . ?
C27 P3 Fe1 115.5(7) . . ?
C27 P3 C17 101.9(9) . . ?
C27 P3 C24 105.6(10) . . ?
C24 P3 Fe1 115.9(9) . . ?
H1A C1 H1B 109.5 . . ?
H1A C1 H1C 109.5 . . ?
H1B C1 H1C 109.5 . . ?
C2 C1 H1A 109.5 . . ?
C2 C1 H1B 109.5 . . ?
C2 C1 H1C 109.5 . . ?
C3 C2 C1 118.7(10) . . ?
C3 C2 C1 118.7(10) 2_656 . ?
C3 C2 C3 123(2) 2_656 . ?
C5 C4 H4 118.4 . . ?
C5 C4 C3 123.1(18) . . ?
C3 C4 H4 118.4 . . ?
C4 C5 C4 119(2) 2_656 . ?
C4 C5 H5 120.6 2_656 . ?
C4 C5 H5 120.6 . . ?
C8 C7 H7 121.5 . . ?
C6 C7 H7 121.5 . . ?
C6 C7 C8 116.9(19) . . ?
C7 C8 H8 119.5 . . ?
C9 C8 C7 121.1(18) . . ?
C9 C8 H8 119.5 . . ?
C2 C3 P1 120.5(12) . . ?
C4 C3 P1 123.1(13) . . ?
C4 C3 C2 116.1(16) . . ?
C9 C10 H10 121.0 . . ?
C9 C10 C11 118(2) . . ?
C11 C10 H10 121.0 . . ?
C7 C6 P1 119.6(15) . . ?
C11 C6 P1 118.2(12) . . ?
C11 C6 C7 121.8(16) . . ?
C13 C12 P1 123.4(12) . . ?
C13 C12 C17 119.0(16) . . ?
C17 C12 P1 117.5(12) . . ?
C8 C9 H9 119.7 . . ?
C10 C9 C8 121(2) . . ?
C10 C9 H9 119.7 . . ?
C10 C11 P2 122.1(15) . . ?
C6 C11 P2 116.5(12) . . ?
C6 C11 C10 121.3(18) . . ?
C12 C13 H13 119.0 . . ?
C12 C13 C14 122.0(19) . . ?
C14 C13 H13 119.0 . . ?
H19A C19 H19B 109.5 . . ?
H19A C19 H19C 109.5 . . ?
H19B C19 H19C 109.5 . . ?
C18 C19 H19A 109.5 . . ?
C18 C19 H19B 109.5 . . ?
C18 C19 H19C 109.5 . . ?
C12 C17 P3 115.8(12) . . ?
C16 C17 P3 124.8(14) . . ?
C16 C17 C12 119.3(16) . . ?
P3 C27 H27 109.2 . . ?
C28 C27 P3 108.5(16) . . ?
C28 C27 H27 109.2 . . ?
C29 C27 P3 111.0(14) . . ?
C29 C27 H27 109.2 . . ?
C29 C27 C28 109.7(18) . . ?
C13 C14 H14 120.4 . . ?
C15 C14 C13 119(2) . . ?
C15 C14 H14 120.4 . . ?
C14 C15 H15 119.8 . . ?
C14 C15 C16 120(2) . . ?
C16 C15 H15 119.8 . . ?
P3 C24 H24 108.4 . . ?
C26 C24 P3 115.6(19) . . ?
C26 C24 H24 108.4 . . ?
C26 C24 C25 110(3) . . ?
C25 C24 P3 105.6(18) . . ?
C25 C24 H24 108.4 . . ?
C27 C28 H28A 109.5 . . ?
C27 C28 H28B 109.5 . . ?
C27 C28 H28C 109.5 . . ?
H28A C28 H28B 109.5 . . ?
H28A C28 H28C 109.5 . . ?
H28B C28 H28C 109.5 . . ?
C17 C16 C15 120(2) . . ?
C17 C16 H16 120.0 . . ?
C15 C16 H16 120.0 . . ?
C27 C29 H29A 109.5 . . ?
C27 C29 H29B 109.5 . . ?
C27 C29 H29C 109.5 . . ?
H29A C29 H29B 109.5 . . ?
H29A C29 H29C 109.5 . . ?
H29B C29 H29C 109.5 . . ?
P2 C18 H18 107.9 . . ?
C19 C18 P2 109.3(16) . . ?
C19 C18 H18 107.9 . . ?
C19 C18 C20 110(2) . . ?
C20 C18 P2 113.5(19) . . ?
C20 C18 H18 107.9 . . ?
C24 C26 H26A 109.5 . . ?
C24 C26 H26B 109.5 . . ?
C24 C26 H26C 109.5 . . ?
H26A C26 H26B 109.5 . . ?
H26A C26 H26C 109.5 . . ?
H26B C26 H26C 109.5 . . ?
C18 C20 H20A 109.5 . . ?
C18 C20 H20B 109.5 . . ?
C18 C20 H20C 109.5 . . ?
H20A C20 H20B 109.5 . . ?
H20A C20 H20C 109.5 . . ?
H20B C20 H20C 109.5 . . ?
C24 C25 H25A 109.5 . . ?
C24 C25 H25B 109.5 . . ?
C24 C25 H25C 109.5 . . ?
H25A C25 H25B 109.5 . . ?
H25A C25 H25C 109.5 . . ?
H25B C25 H25C 109.5 . . ?
P2 C21 H21 109.3 . . ?
C22 C21 P2 110(2) . . ?
C22 C21 H21 109.3 . . ?
C23 C21 P2 109(2) . . ?
C23 C21 H21 109.3 . . ?
C23 C21 C22 110(3) . . ?
C21 C22 H22A 109.5 . . ?
C21 C22 H22B 109.5 . . ?
C21 C22 H22C 109.5 . . ?
H22A C22 H22B 109.5 . . ?
H22A C22 H22C 109.5 . . ?
H22B C22 H22C 109.5 . . ?
C21 C23 H23A 109.5 . . ?
C21 C23 H23B 109.5 . . ?
C21 C23 H23C 109.5 . . ?
H23A C23 H23B 109.5 . . ?
H23A C23 H23C 109.5 . . ?
H23B C23 H23C 109.5 . . ?

loop_
_geom_bond_atom_site_label_1
_geom_bond_atom_site_label_2
_geom_bond_distance
_geom_bond_site_symmetry_2
_geom_bond_publ_flag
Br1 Fe1 2.351(4) . ?
Fe1 P1 2.253(5) . ?
Fe1 P2 2.330(6) . ?
Fe1 P3 2.318(6) . ?
P1 C3 1.827(16) . ?
P1 C6 1.877(16) . ?
P1 C12 1.824(17) . ?
P2 C11 1.82(2) . ?
P2 C18 1.85(3) . ?
P2 C21 1.83(3) . ?
P3 C17 1.860(16) . ?
P3 C27 1.85(2) . ?
P3 C24 1.93(2) . ?
C1 H1A 0.9800 . ?
C1 H1B 0.9800 . ?
C1 H1C 0.9800 . ?
C1 C2 1.53(3) . ?
C2 C3 1.421(18) 2_656 ?
C2 C3 1.422(18) . ?
C4 H4 0.9500 . ?
C4 C5 1.38(2) . ?
C4 C3 1.40(2) . ?
C5 H5 0.9500 . ?
C7 H7 0.9500 . ?
C7 C8 1.42(2) . ?
C7 C6 1.40(2) . ?
C8 H8 0.9500 . ?
C8 C9 1.40(3) . ?
C10 H10 0.9500 . ?
C10 C9 1.39(3) . ?
C10 C11 1.41(2) . ?
C6 C11 1.38(2) . ?
C12 C13 1.37(2) . ?
C12 C17 1.41(2) . ?
C9 H9 0.9500 . ?
C13 H13 0.9500 . ?
C13 C14 1.38(3) . ?
C19 H19A 0.9800 . ?
C19 H19B 0.9800 . ?
C19 H19C 0.9800 . ?
C19 C18 1.50(3) . ?
C17 C16 1.38(2) . ?
C27 H27 1.0000 . ?
C27 C28 1.56(3) . ?
C27 C29 1.50(3) . ?
C14 H14 0.9500 . ?
C14 C15 1.37(3) . ?
C15 H15 0.9500 . ?
C15 C16 1.39(3) . ?
C24 H24 1.0000 . ?
C24 C26 1.42(3) . ?
C24 C25 1.52(3) . ?
C28 H28A 0.9800 . ?
C28 H28B 0.9800 . ?
C28 H28C 0.9800 . ?
C16 H16 0.9500 . ?
C29 H29A 0.9800 . ?
C29 H29B 0.9800 . ?
C29 H29C 0.9800 . ?
C18 H18 1.0000 . ?
C18 C20 1.54(3) . ?
C26 H26A 0.9800 . ?
C26 H26B 0.9800 . ?
C26 H26C 0.9800 . ?
C20 H20A 0.9800 . ?
C20 H20B 0.9800 . ?
C20 H20C 0.9800 . ?
C25 H25A 0.9800 . ?
C25 H25B 0.9800 . ?
C25 H25C 0.9800 . ?
C21 H21 1.0000 . ?
C21 C22 1.59(5) . ?
C21 C23 1.50(4) . ?
C22 H22A 0.9800 . ?
C22 H22B 0.9800 . ?
C22 H22C 0.9800 . ?
C23 H23A 0.9800 . ?
C23 H23B 0.9800 . ?
C23 H23C 0.9800 . ?

loop_
_geom_torsion_atom_site_label_1
_geom_torsion_atom_site_label_2
_geom_torsion_atom_site_label_3
_geom_torsion_atom_site_label_4
_geom_torsion
_geom_torsion_site_symmetry_1
_geom_torsion_site_symmetry_2
_geom_torsion_site_symmetry_3
_geom_torsion_site_symmetry_4
_geom_torsion_publ_flag
Fe1 P1 C3 C2 -57.0(13) . . . . ?
Fe1 P1 C3 C4 117.0(14) . . . . ?
Fe1 P1 C6 C7 160.4(11) . . . . ?
Fe1 P1 C6 C11 -13.5(15) . . . . ?
Fe1 P1 C12 C13 166.0(13) . . . . ?
Fe1 P1 C12 C17 -10.7(13) . . . . ?
Fe1 P2 C11 C10 -160.5(15) . . . . ?
Fe1 P2 C11 C6 22.3(16) . . . . ?
Fe1 P2 C18 C19 -54.8(19) . . . . ?
Fe1 P2 C18 C20 -178(2) . . . . ?
Fe1 P2 C21 C22 62(3) . . . . ?
Fe1 P2 C21 C23 -58(3) . . . . ?
Fe1 P3 C17 C12 10.9(12) . . . . ?
Fe1 P3 C17 C16 -167.2(14) . . . . ?
Fe1 P3 C27 C28 -61.6(15) . . . . ?
Fe1 P3 C27 C29 59.0(19) . . . . ?
P1 C6 C11 P2 -6(2) . . . . ?
P1 C6 C11 C10 176.6(14) . . . . ?
P1 C12 C13 C14 -178.7(16) . . . . ?
P1 C12 C17 P3 -0.4(16) . . . . ?
P1 C12 C17 C16 177.8(13) . . . . ?
P3 C17 C16 C15 178.6(16) . . . . ?
C1 C2 C3 P1 -5.9(14) . . . . ?
C1 C2 C3 C4 179.7(11) . . . . ?
C5 C4 C3 P1 -173.7(11) . . . . ?
C5 C4 C3 C2 1(2) . . . . ?
C7 C8 C9 C10 -7(3) . . . . ?
C7 C6 C11 P2 -179.9(13) . . . . ?
C7 C6 C11 C10 3(3) . . . . ?
C8 C7 C6 P1 -178.4(12) . . . . ?
C8 C7 C6 C11 -5(2) . . . . ?
C3 P1 C6 C7 -65.3(14) . . . . ?
C3 P1 C6 C11 120.8(14) . . . . ?
C3 P1 C12 C13 29.7(15) . . . . ?
C3 P1 C12 C17 -147.0(12) . . . . ?
C3 C2 C3 P1 174.1(14) 2_656 . . . ?
C3 C2 C3 C4 -0.3(11) 2_656 . . . ?
C3 C4 C5 C4 -0.3(13) . . . 2_656 ?
C6 P1 C3 C2 -179.5(11) . . . . ?
C6 P1 C3 C4 -5.5(17) . . . . ?
C6 P1 C12 C13 -77.8(15) . . . . ?
C6 P1 C12 C17 105.5(12) . . . . ?
C6 C7 C8 C9 7(3) . . . . ?
C12 P1 C3 C2 70.4(12) . . . . ?
C12 P1 C3 C4 -115.5(15) . . . . ?
C12 P1 C6 C7 41.4(14) . . . . ?
C12 P1 C6 C11 -132.4(14) . . . . ?
C12 C13 C14 C15 2(3) . . . . ?
C12 C17 C16 C15 1(3) . . . . ?
C9 C10 C11 P2 -179.8(15) . . . . ?
C9 C10 C11 C6 -3(3) . . . . ?
C11 P2 C18 C19 62.7(18) . . . . ?
C11 P2 C18 C20 -61(2) . . . . ?
C11 P2 C21 C22 -62(2) . . . . ?
C11 P2 C21 C23 177(3) . . . . ?
C11 C10 C9 C8 5(3) . . . . ?
C13 C12 C17 P3 -177.3(13) . . . . ?
C13 C12 C17 C16 1(2) . . . . ?
C13 C14 C15 C16 0(4) . . . . ?
C17 P3 C27 C28 -179.7(13) . . . . ?
C17 P3 C27 C29 -59.0(18) . . . . ?
C17 C12 C13 C14 -2(3) . . . . ?
C27 P3 C17 C12 133.4(12) . . . . ?
C27 P3 C17 C16 -44.6(17) . . . . ?
C14 C15 C16 C17 -1(4) . . . . ?
C24 P3 C17 C12 -115.7(13) . . . . ?
C24 P3 C17 C16 66.2(17) . . . . ?
C24 P3 C27 C28 67.9(17) . . . . ?
C24 P3 C27 C29 -171.4(18) . . . . ?
C18 P2 C11 C10 78.7(19) . . . . ?
C18 P2 C11 C6 -98.5(16) . . . . ?
C18 P2 C21 C22 -174(2) . . . . ?
C18 P2 C21 C23 66(3) . . . . ?
C21 P2 C11 C10 -25(2) . . . . ?
C21 P2 C11 C6 157.9(18) . . . . ?
C21 P2 C18 C19 171.8(18) . . . . ?
C21 P2 C18 C20 48(3) . . . . ?
